data_2108586
loop_
_publ_author_name
'Malinska, Maura'
'Kieliszek, Aleksandra'
'Kozio\/l, Anna E.'
'Miros\/law, Barbara'
'Wo\'zniak, Krzysztof'

_publ_section_title
;
 Interplay between packing, dimer interaction energy and morphology in a
 series of tricyclic imide crystals
;
_journal_issue 2
_journal_name_full 'Acta Crystallographica Section B'
_journal_page_first
;
;
_journal_paper_doi 10.1107/S2052520620001304
_journal_volume 76
_journal_year 2020
_chemical_formula_moiety 'C10 H11 N O3'
_chemical_formula_sum 'C10 H11 N O3'
_chemical_formula_weight 193.191
_space_group_crystal_system triclinic
_space_group_IT_number 2
_space_group_name_Hall '-P 1'
_space_group_name_H-M_alt 'P -1'
_symmetry_Int_Tables_number 2
_atom_sites_solution_hydrogens difmap
_atom_sites_solution_primary direct
_atom_sites_solution_secondary difmap
_audit_creation_method 'MoPro v16'
_cell_angle_alpha 88.333(6)
_cell_angle_beta 89.646(7)
_cell_angle_gamma 73.099(7)
_cell_formula_units_Z 4
_cell_length_a 7.8898(6)
_cell_length_b 8.5729(6)
_cell_length_c 14.2922(11)
_cell_measurement_reflns_used 10000
_cell_measurement_temperature 100.0(2)
_cell_measurement_theta_max 27.88
_cell_measurement_theta_min 3.38
_cell_volume 924.56(12)
_computing_structure_refinement 'MoPro (J. Appl. Cryst. 2005, 38, 38-54)'
_diffrn_ambient_temperature 100.0(2)
_diffrn_measured_fraction_theta_full 0.997
_diffrn_measured_fraction_theta_max 0.912
_diffrn_measurement_device_type 'KUMA4 CCD'
_diffrn_radiation_monochromator graphite
_diffrn_radiation_source 'fine-focus sealed tube'
_diffrn_radiation_type MoK\a
_diffrn_radiation_wavelength 0.71073
_diffrn_reflns_av_R_equivalents 0.0318
_diffrn_reflns_av_sigmaI/netI 0.04032
_diffrn_reflns_limit_h_max 10
_diffrn_reflns_limit_h_min -10
_diffrn_reflns_limit_k_max 11
_diffrn_reflns_limit_k_min -11
_diffrn_reflns_limit_l_max 18
_diffrn_reflns_limit_l_min 0
_diffrn_reflns_number 20070
_diffrn_reflns_theta_full 26.43
_diffrn_reflns_theta_max 28.73
_diffrn_reflns_theta_min 3.38
_exptl_absorpt_coefficient_mu 0.103
_exptl_absorpt_correction_T_max 0.990
_exptl_absorpt_correction_T_min 0.988
_exptl_absorpt_correction_type multi-scan
_exptl_absorpt_process_details CrysAlis
_exptl_crystal_colour colorless
_exptl_crystal_density_diffrn 1.388
_exptl_crystal_density_method 'not measured'
_exptl_crystal_description block
_exptl_crystal_F_000 408
_exptl_crystal_size_max 0.3
_exptl_crystal_size_mid 0.1
_exptl_crystal_size_min 0.1
_refine_ls_extinction_method none
_refine_ls_goodness_of_fit_ref 1.328
_refine_ls_hydrogen_treatment refall
_refine_ls_matrix_type full
_refine_ls_number_parameters 341
_refine_ls_number_reflns 4123
_refine_ls_number_restraints 42
_refine_ls_restrained_S_all 0.707
_refine_ls_R_factor_all 0.0380
_refine_ls_R_factor_gt 0.0297
_refine_ls_shift/su_max -0.001
_refine_ls_shift/su_mean -0.000
_refine_ls_structure_factor_coef Fsqd
_refine_ls_weighting_scheme sigma
_refine_ls_wR_factor_gt 0.0595
_refine_ls_wR_factor_ref 0.0622
_reflns_number_gt 3534
_reflns_number_total 4123
_reflns_threshold_expression I>2.0\s(I)
_cod_data_source_file dk5079sup1.cif
_cod_data_source_block P5_4
_cod_depositor_comments
;

2022-12-20
Z value and formula fixed to values more according to usual
chemical conventions.                 miguel
;
_cod_original_formula_sum 'C20 H22 N2 O6'
_cod_original_formula_weight 386.382
_cod_original_formula_moiety 'C20 H22 N2 O6'
_cod_original_formula_units_Z 2
_cod_database_code 2108586

loop_
_symmetry_equiv_pos_as_xyz
'x, y, z'
'-x, -y, -z'

loop_
_atom_site_type_symbol
_atom_site_label
_atom_site_fract_x
_atom_site_fract_y
_atom_site_fract_z
_atom_site_U_iso_or_equiv
_atom_site_adp_type
_atom_site_occupancy
_atom_site_calc_flag
_atom_site_refinement_flags_posn
_atom_site_refinement_flags_adp
_atom_site_disorder_assembly
_atom_site_disorder_group
C C1 0.35748(12) 0.23071(11) 0.58065(6) 0.01283(12) Uani 1 d . . . .
C C2 0.47323(12) 0.33965(11) 0.45548(6) 0.01331(12) Uani 1 d . . . .
C C3 0.28335(12) 0.36117(11) 0.42828(6) 0.01300(12) Uani 1 d . . . .
H H3 0.2186(11) 0.4894(3) 0.4084(6) 0.0153(2) Uiso 1 d D . . .
C C4 0.26999(13) 0.24136(11) 0.34904(6) 0.01459(13) Uani 1 d . . . .
C C5 0.07088(13) 0.28271(12) 0.32902(7) 0.01926(14) Uani 1 d . . . .
C C6 0.00321(13) 0.22101(12) 0.40224(7) 0.01952(14) Uani 1 d . . . .
H H6 -0.1342(4) 0.2388(12) 0.4204(6) 0.0244(3) Uiso 1 d D . . .
C C7 0.15772(12) 0.14510(12) 0.46688(6) 0.01422(13) Uani 1 d . . . .
H H7 0.1479(12) 0.0506(7) 0.5184(4) 0.0176(2) Uiso 1 d D . . .
C C8 0.20498(12) 0.29074(11) 0.51263(6) 0.01287(12) Uani 1 d . . . .
H H8 0.0897(7) 0.3717(9) 0.5477(5) 0.0152(2) Uiso 1 d D . . .
C C9 0.39413(15) 0.22666(13) 0.26769(7) 0.02162(16) Uani 1 d . . . .
H H9A 0.5301(4) 0.1799(12) 0.2900(6) 0.0273(4) Uiso 1 d D . . .
H H9B 0.3737(13) 0.3453(5) 0.2348(5) 0.0274(4) Uiso 1 d D . . .
H H9C 0.3674(11) 0.1463(8) 0.2170(4) 0.0274(4) Uiso 1 d D . . .
C C10 -0.01876(16) 0.38706(15) 0.24823(8) 0.03308(18) Uani 1 d . . . .
H H10A -0.1593(3) 0.4043(13) 0.2522(8) 0.0414(5) Uiso 1 d D . . .
H H10B 0.0337(13) 0.3341(11) 0.1829(4) 0.0414(5) Uiso 1 d D . . .
H H10C 0.0078(12) 0.5035(5) 0.2458(8) 0.0414(5) Uiso 1 d D . . .
N N1 0.50670(10) 0.25471(10) 0.54073(5) 0.01411(11) Uani 1 d . . . .
H H1 0.6299(5) 0.2259(13) 0.5717(6) 0.0212(3) Uiso 1 d D . . .
O O1 0.35153(8) 0.17137(8) 0.65866(4) 0.01658(10) Uani 1 d . . . .
O O2 0.58150(8) 0.38688(8) 0.41203(4) 0.01844(10) Uani 1 d . . . .
O O3 0.30213(8) 0.09184(7) 0.40328(4) 0.01404(9) Uani 1 d . . . .
C C1A -0.12300(12) 0.17711(11) 0.70205(6) 0.01251(12) Uani 1 d . . . .
C C2A 0.02013(12) 0.11047(11) 0.84417(6) 0.01540(13) Uani 1 d . . . .
C C3A -0.17219(12) 0.12372(11) 0.86515(6) 0.01354(13) Uani 1 d . . . .
H H3A -0.1796(12) 0.0136(6) 0.9042(5) 0.0161(2) Uiso 1 d D . . .
C C4A -0.26870(12) 0.28223(11) 0.91943(6) 0.01482(13) Uani 1 d . . . .
C C5A -0.45515(13) 0.26901(11) 0.93675(6) 0.01647(13) Uani 1 d . . . .
C C6A -0.53669(13) 0.29981(12) 0.85376(7) 0.01679(13) Uani 1 d . . . .
H H6A -0.6652(5) 0.2915(11) 0.8327(6) 0.0196(3) Uiso 1 d D . . .
C C7A -0.40190(12) 0.33049(11) 0.78584(6) 0.01384(13) Uani 1 d . . . .
H H7A -0.4492(11) 0.4029(9) 0.7216(3) 0.0160(2) Uiso 1 d D . . .
C C8A -0.26551(12) 0.16100(11) 0.76919(6) 0.01305(13) Uani 1 d . . . .
H H8A -0.3311(9) 0.0748(7) 0.7419(6) 0.0159(2) Uiso 1 d D . . .
C C9A -0.17284(15) 0.32682(13) 0.99985(7) 0.02230(15) Uani 1 d . . . .
H H9AA -0.0519(6) 0.3503(10) 0.9774(6) 0.0266(3) Uiso 1 d D . . .
H H9AB -0.1447(13) 0.2298(7) 1.0522(4) 0.0266(3) Uiso 1 d D . . .
H H9AC -0.2545(10) 0.4351(6) 1.0318(6) 0.0267(3) Uiso 1 d D . . .
C C10A -0.51836(15) 0.22050(14) 1.02819(7) 0.02350(16) Uani 1 d . . . .
H H10D -0.6461(5) 0.2000(10) 1.0216(7) 0.0275(4) Uiso 1 d D . . .
H H10E -0.5230(13) 0.3121(7) 1.0789(4) 0.0275(4) Uiso 1 d D . . .
H H10F -0.4295(10) 0.1072(6) 1.0543(6) 0.0274(4) Uiso 1 d D . . .
N N1A 0.03517(11) 0.14507(10) 0.74919(5) 0.01510(11) Uani 1 d . . . .
H H1A 0.1510(18) 0.1488(15) 0.7176(9) 0.029(3) Uiso 1 d D . . .
O O1A -0.14257(8) 0.21573(8) 0.61909(4) 0.01546(9) Uani 1 d . . . .
O O2A 0.14261(9) 0.07737(9) 0.89834(5) 0.02312(10) Uani 1 d . . . .
O O3A -0.29824(8) 0.40196(7) 0.84372(4) 0.01480(9) Uani 1 d . . . .

loop_
_atom_site_aniso_label
_atom_site_aniso_U_11
_atom_site_aniso_U_22
_atom_site_aniso_U_33
_atom_site_aniso_U_12
_atom_site_aniso_U_13
_atom_site_aniso_U_23
C1 0.0114(5) 0.0149(5) 0.0119(5) -0.0036(4) 0.0010(4) 0.0001(4)
C2 0.0127(5) 0.0149(5) 0.0121(4) -0.0038(4) 0.0008(4) 0.0007(4)
C3 0.0141(5) 0.0112(5) 0.0129(5) -0.0024(4) -0.0007(4) 0.0003(4)
C4 0.0205(5) 0.0127(5) 0.0113(4) -0.0061(4) -0.0006(4) 0.0010(4)
C5 0.0200(5) 0.0207(5) 0.0179(5) -0.0075(4) -0.0076(4) 0.0033(4)
C6 0.0179(5) 0.0248(5) 0.0180(5) -0.0096(5) -0.0034(4) 0.0004(4)
C7 0.0145(5) 0.0154(5) 0.0138(5) -0.0059(4) 0.0007(4) -0.0005(4)
C8 0.0116(5) 0.0135(5) 0.0126(5) -0.0023(4) 0.0003(4) -0.0005(4)
C9 0.0350(6) 0.0198(5) 0.0130(5) -0.0128(5) 0.0060(4) -0.0002(4)
C10 0.0384(7) 0.0347(7) 0.0287(6) -0.0156(6) -0.0181(5) 0.0127(5)
N1 0.0114(4) 0.0180(4) 0.0129(4) -0.0045(3) -0.0001(3) 0.0024(3)
O1 0.0129(3) 0.0254(4) 0.0112(3) -0.0055(3) 0.0003(3) 0.0032(3)
O2 0.0154(4) 0.0234(4) 0.0172(4) -0.0074(3) 0.0015(3) 0.0048(3)
O3 0.0189(3) 0.0111(3) 0.0123(3) -0.0046(3) 0.0024(3) -0.0005(2)
C1A 0.0116(5) 0.0141(5) 0.0119(5) -0.0041(4) 0.0012(4) -0.0003(4)
C2A 0.0150(5) 0.0170(5) 0.0130(5) -0.0031(4) -0.0009(4) 0.0027(4)
C3A 0.0160(5) 0.0129(5) 0.0113(4) -0.0038(4) 0.0008(4) 0.0020(4)
C4A 0.0189(5) 0.0128(5) 0.0114(4) -0.0026(4) -0.0001(4) 0.0006(4)
C5A 0.0176(5) 0.0178(5) 0.0118(5) -0.0015(4) 0.0036(4) -0.0007(4)
C6A 0.0144(5) 0.0210(5) 0.0131(5) -0.0025(4) 0.0010(4) 0.0006(4)
C7A 0.0142(5) 0.0142(5) 0.0116(4) -0.0017(4) 0.0003(4) 0.0000(4)
C8A 0.0145(5) 0.0127(5) 0.0122(5) -0.0046(4) 0.0009(4) 0.0003(4)
C9A 0.0270(6) 0.0225(6) 0.0165(5) -0.0054(5) -0.0036(4) -0.0033(4)
C10A 0.0264(6) 0.0262(6) 0.0152(5) -0.0038(5) 0.0049(4) 0.0016(4)
N1A 0.0125(4) 0.0197(4) 0.0128(4) -0.0044(3) -0.0002(3) 0.0019(3)
O1A 0.0141(3) 0.0215(4) 0.0115(3) -0.0064(3) 0.0006(3) 0.0017(3)
O2A 0.0163(4) 0.0335(4) 0.0176(4) -0.0048(3) -0.0041(3) 0.0063(3)
O3A 0.0184(4) 0.0110(3) 0.0149(3) -0.0041(3) -0.0003(3) -0.0003(3)

loop_
_atom_type_symbol
_atom_type_description
_atom_type_scat_dispersion_real
_atom_type_scat_dispersion_imag
_atom_type_scat_source
C C 0.0033 0.0016 'Su & Coppens. Acta. Cryst. (1997) A53, 749-762. '
H H 0.0000 0.0000 'Su & Coppens. Acta. Cryst. (1997) A53, 749-762. '
N N 0.0061 0.0033 'Su & Coppens. Acta. Cryst. (1997) A53, 749-762. '
O O 0.0106 0.0060 'Su & Coppens. Acta. Cryst. (1997) A53, 749-762. '

loop_
_geom_angle_atom_site_label_1
_geom_angle_atom_site_label_2
_geom_angle_atom_site_label_3
_geom_angle
_geom_angle_site_symmetry_1
_geom_angle_site_symmetry_2
_geom_angle_site_symmetry_3
_geom_angle_publ_flag
O1 C1 N1 124.65(7) . . . ?
O1 C1 C8 126.51(7) . . . ?
N1 C1 C8 108.84(7) . . . ?
O2 C2 N1 124.23(7) . . . ?
O2 C2 C3 127.10(7) . . . ?
N1 C2 C3 108.67(7) . . . ?
C2 C3 C4 111.41(7) . . . ?
C2 C3 C8 104.48(7) . . . ?
C2 C3 H3 109.9(4) . . . ?
C4 C3 C8 101.66(7) . . . ?
C4 C3 H3 112.4(4) . . . ?
C8 C3 H3 116.6(4) . . . ?
O3 C4 C3 99.98(6) . . . ?
O3 C4 C5 101.85(7) . . . ?
O3 C4 C9 112.44(7) . . . ?
C3 C4 C5 104.18(7) . . . ?
C3 C4 C9 117.40(7) . . . ?
C5 C4 C9 118.39(8) . . . ?
C4 C5 C6 105.41(8) . . . ?
C4 C5 C10 123.82(8) . . . ?
C6 C5 C10 130.43(8) . . . ?
C7 C6 C5 105.65(8) . . . ?
C7 C6 H6 124.6(4) . . . ?
C5 C6 H6 128.8(4) . . . ?
O3 C7 C8 100.70(6) . . . ?
O3 C7 C6 102.68(7) . . . ?
O3 C7 H7 113.6(4) . . . ?
C8 C7 C6 105.88(7) . . . ?
C8 C7 H7 112.7(4) . . . ?
C6 C7 H7 119.2(4) . . . ?
C1 C8 C7 111.22(7) . . . ?
C1 C8 C3 104.71(7) . . . ?
C1 C8 H8 110.2(4) . . . ?
C7 C8 C3 100.86(7) . . . ?
C7 C8 H8 111.5(4) . . . ?
C3 C8 H8 117.9(4) . . . ?
C4 C9 H9B 108.8(5) . . . ?
C4 C9 H9C 110.2(4) . . . ?
C4 C9 H9A 111.2(5) . . . ?
H9B C9 H9C 108.4(6) . . . ?
H9B C9 H9A 109.3(7) . . . ?
H9C C9 H9A 108.8(7) . . . ?
C5 C10 H10A 109.6(6) . . . ?
C5 C10 H10B 110.9(5) . . . ?
C5 C10 H10C 111.9(5) . . . ?
H10A C10 H10B 110.9(8) . . . ?
H10A C10 H10C 110.0(7) . . . ?
H10B C10 H10C 103.4(8) . . . ?
C1 N1 C2 112.90(7) . . . ?
C1 N1 H1 125.5(4) . . . ?
C2 N1 H1 121.2(5) . . . ?
C4 O3 C7 97.31(6) . . . ?
O1A C1A N1A 124.26(7) . . . ?
O1A C1A C8A 126.35(7) . . . ?
N1A C1A C8A 109.37(7) . . . ?
O2A C2A N1A 123.93(7) . . . ?
O2A C2A C3A 127.60(7) . . . ?
N1A C2A C3A 108.47(7) . . . ?
C2A C3A C4A 112.74(7) . . . ?
C2A C3A C8A 104.54(7) . . . ?
C2A C3A H3A 109.3(4) . . . ?
C4A C3A C8A 101.28(7) . . . ?
C4A C3A H3A 111.0(4) . . . ?
C8A C3A H3A 117.7(4) . . . ?
O3A C4A C3A 100.09(6) . . . ?
O3A C4A C5A 101.86(7) . . . ?
O3A C4A C9A 112.10(7) . . . ?
C3A C4A C5A 104.48(7) . . . ?
C3A C4A C9A 117.84(7) . . . ?
C5A C4A C9A 117.91(7) . . . ?
C4A C5A C6A 105.56(8) . . . ?
C4A C5A C10A 124.30(7) . . . ?
C6A C5A C10A 130.03(8) . . . ?
C7A C6A C5A 105.80(8) . . . ?
C7A C6A H6A 123.5(4) . . . ?
C5A C6A H6A 130.3(4) . . . ?
O3A C7A C8A 100.18(6) . . . ?
O3A C7A C6A 102.52(7) . . . ?
O3A C7A H7A 112.9(4) . . . ?
C8A C7A C6A 106.21(7) . . . ?
C8A C7A H7A 114.3(4) . . . ?
C6A C7A H7A 118.6(4) . . . ?
C1A C8A C7A 110.85(7) . . . ?
C1A C8A C3A 104.65(7) . . . ?
C1A C8A H8A 109.5(4) . . . ?
C7A C8A C3A 101.31(7) . . . ?
C7A C8A H8A 111.1(4) . . . ?
C3A C8A H8A 119.0(4) . . . ?
C4A C9A H9AA 111.4(5) . . . ?
C4A C9A H9AC 110.3(5) . . . ?
C4A C9A H9AB 109.5(4) . . . ?
H9AA C9A H9AC 108.0(7) . . . ?
H9AA C9A H9AB 110.0(7) . . . ?
H9AC C9A H9AB 107.6(6) . . . ?
C5A C10A H10E 110.0(4) . . . ?
C5A C10A H10F 110.5(5) . . . ?
C5A C10A H10D 111.5(5) . . . ?
H10E C10A H10F 107.9(6) . . . ?
H10E C10A H10D 110.6(7) . . . ?
H10F C10A H10D 106.2(7) . . . ?
C1A N1A C2A 112.85(7) . . . ?
C1A N1A H1A 123.2(7) . . . ?
C2A N1A H1A 123.9(7) . . . ?
C4A O3A C7A 97.10(6) . . . ?

loop_
_geom_bond_atom_site_label_1
_geom_bond_atom_site_label_2
_geom_bond_distance
_geom_bond_site_symmetry_2
_geom_bond_publ_flag
C1 O1 1.2183(11) . ?
C1 N1 1.3710(11) . ?
C1 C8 1.5109(12) . ?
C2 O2 1.2080(11) . ?
C2 N1 1.3874(11) . ?
C2 C3 1.5072(12) . ?
C3 C4 1.5751(12) . ?
C3 C8 1.5381(12) . ?
C3 H3 1.0990(13) . ?
C4 O3 1.4366(11) . ?
C4 C5 1.5334(13) . ?
C4 C9 1.4998(14) . ?
C5 C6 1.3361(14) . ?
C5 C10 1.4886(14) . ?
C6 C7 1.5102(13) . ?
C6 H6 1.0812(13) . ?
C7 O3 1.4288(11) . ?
C7 C8 1.5642(12) . ?
C7 H7 1.0980(13) . ?
C8 H8 1.0990(13) . ?
C9 H9B 1.0768(13) . ?
C9 H9C 1.0768(13) . ?
C9 H9A 1.0770(13) . ?
C10 H10A 1.0768(13) . ?
C10 H10B 1.0768(13) . ?
C10 H10C 1.0771(13) . ?
N1 H1 1.0304(13) . ?
C1A O1A 1.2203(11) . ?
C1A N1A 1.3737(11) . ?
C1A C8A 1.5078(12) . ?
C2A O2A 1.2045(11) . ?
C2A N1A 1.3929(12) . ?
C2A C3A 1.5170(13) . ?
C3A C4A 1.5749(13) . ?
C3A C8A 1.5412(12) . ?
C3A H3A 1.0988(13) . ?
C4A O3A 1.4416(11) . ?
C4A C5A 1.5261(13) . ?
C4A C9A 1.4979(13) . ?
C5A C6A 1.3352(13) . ?
C5A C10A 1.4868(13) . ?
C6A C7A 1.5092(13) . ?
C6A H6A 1.0816(13) . ?
C7A O3A 1.4345(10) . ?
C7A C8A 1.5601(13) . ?
C7A H7A 1.0974(13) . ?
C8A H8A 1.0988(13) . ?
C9A H9AA 1.0765(13) . ?
C9A H9AC 1.0765(13) . ?
C9A H9AB 1.0767(13) . ?
C10A H10E 1.0769(13) . ?
C10A H10F 1.0770(13) . ?
C10A H10D 1.0773(13) . ?
N1A H1A 1.025(13) . ?

loop_
_geom_hbond_atom_site_label_D
_geom_hbond_atom_site_label_H
_geom_hbond_atom_site_label_A
_geom_hbond_distance_DH
_geom_hbond_distance_HA
_geom_hbond_distance_DA
_geom_hbond_angle_DHA
_geom_hbond_site_symmetry_A
C6 H6 O2 1.0812(13) 2.235(5) 3.2198(12) 150.4(4) 1_455
N1A H1A O1 1.025(13) 1.844(14) 2.8680(10) 175.81(12) 1
C8A H8A O3 1.0988(13) 2.525(6) 3.3973(11) 135.5(3) 2_556
C10A H10F O2A 1.0770(13) 2.441(4) 3.4486(13) 155.2(3) 2_557
C3 H3 O1A 1.0990(13) 2.443(3) 3.5175(11) 165.5(2) 2_566
C9 H9B O3A 1.0768(13) 2.329(2) 3.4006(12) 173.08(12) 2_566
N1 H1 O1A 1.0304(13) 1.900(3) 2.9159(9) 168.2(3) 1_655

loop_
_geom_torsion_atom_site_label_1
_geom_torsion_atom_site_label_2
_geom_torsion_atom_site_label_3
_geom_torsion_atom_site_label_4
_geom_torsion_site_symmetry_1
_geom_torsion_site_symmetry_2
_geom_torsion_site_symmetry_3
_geom_torsion_site_symmetry_4
_geom_torsion
_geom_torsion_publ_flag
C1 N1 C2 O2 . . . . 173.20(13) ?
C1 N1 C2 C3 . . . . -6.78(13) ?
C1 C8 C7 O3 . . . . -74.22(13) ?
C1 C8 C7 C6 . . . . 179.17(14) ?
C1 C8 C7 H7 . . . . 47.2(10) ?
C1 C8 C3 C2 . . . . -1.30(13) ?
C1 C8 C3 C4 . . . . 114.69(15) ?
C1 C8 C3 H3 . . . . -122.8(9) ?
C2 N1 C1 O1 . . . . -173.68(13) ?
C2 N1 C1 C8 . . . . 5.88(13) ?
C2 C3 C4 O3 . . . . 76.25(13) ?
C2 C3 C4 C5 . . . . -178.71(14) ?
C2 C3 C4 C9 . . . . -45.60(16) ?
C2 C3 C8 C7 . . . . -116.85(15) ?
C2 C3 C8 H8 . . . . 121.6(9) ?
C3 C2 N1 H1 . . . . 179.3(7) ?
C3 C4 O3 C7 . . . . 58.87(14) ?
C3 C4 C5 C6 . . . . -73.53(15) ?
C3 C4 C5 C10 . . . . 100.32(16) ?
C3 C4 C9 H9B . . . . -58.3(9) ?
C3 C4 C9 H9C . . . . -177.1(4) ?
C3 C4 C9 H9A . . . . 62.(1) ?
C3 C8 C1 O1 . . . . 177.03(12) ?
C3 C8 C1 N1 . . . . -2.53(13) ?
C3 C8 C7 O3 . . . . 36.38(19) ?
C3 C8 C7 C6 . . . . -70.23(14) ?
C3 C8 C7 H7 . . . . 157.8(10) ?
H3 C3 C2 O2 . . . . -49.5(10) ?
H3 C3 C2 N1 . . . . 130.5(10) ?
H3 C3 C4 O3 . . . . -160.(1) ?
H3 C3 C4 C5 . . . . -54.9(10) ?
H3 C3 C4 C9 . . . . 78.2(10) ?
H3 C3 C8 C7 . . . . 121.7(9) ?
H3 C3 C8 H8 . . . . 0.(1) ?
C4 O3 C7 C8 . . . . -60.09(14) ?
C4 O3 C7 C6 . . . . 49.05(17) ?
C4 O3 C7 H7 . . . . 179.2(7) ?
C4 C3 C2 O2 . . . . 75.72(14) ?
C4 C3 C2 N1 . . . . -104.30(14) ?
C4 C3 C8 C7 . . . . -0.86(13) ?
C4 C3 C8 H8 . . . . -122.4(9) ?
C4 C5 C6 C7 . . . . 0.79(14) ?
C4 C5 C6 H6 . . . . 170.1(9) ?
C4 C5 C10 H10A . . . . -176.2(8) ?
C4 C5 C10 H10B . . . . 61.(1) ?
C4 C5 C10 H10C . . . . -53.9(10) ?
C5 C4 O3 C7 . . . . -48.05(18) ?
C5 C4 C3 C8 . . . . 70.49(14) ?
C5 C4 C9 H9B . . . . 68.(1) ?
C5 C4 C9 H9C . . . . -50.7(10) ?
C5 C4 C9 H9A . . . . -171.4(6) ?
C5 C6 C7 O3 . . . . -31.8(2) ?
C5 C6 C7 C8 . . . . 73.42(15) ?
C5 C6 C7 H7 . . . . -158.4(10) ?
C6 C7 C8 H8 . . . . 55.7(9) ?
C6 C5 C4 O3 . . . . 30.1(2) ?
C6 C5 C4 C9 . . . . 153.9(3) ?
C6 C5 C10 H10A . . . . -4.(1) ?
C6 C5 C10 H10B . . . . -127.(1) ?
C6 C5 C10 H10C . . . . 118.(1) ?
H6 C6 C7 O3 . . . . 158.(1) ?
H6 C6 C7 C8 . . . . -96.(1) ?
H6 C6 C7 H7 . . . . 32.(1) ?
H6 C6 C5 C10 . . . . -3.2(9) ?
C7 O3 C4 C9 . . . . -175.81(14) ?
C7 C8 C1 O1 . . . . -74.86(14) ?
C7 C8 C1 N1 . . . . 105.59(14) ?
C7 C6 C5 C10 . . . . -172.49(16) ?
H7 C7 C8 H8 . . . . -76.(1) ?
C8 C1 N1 H1 . . . . 179.5(8) ?
C8 C3 C2 O2 . . . . -175.29(12) ?
C8 C3 C2 N1 . . . . 4.69(13) ?
C8 C3 C4 O3 . . . . -34.6(2) ?
C8 C3 C4 C9 . . . . -156.4(3) ?
H8 C8 C1 O1 . . . . 49.3(9) ?
H8 C8 C1 N1 . . . . -130.2(9) ?
H8 C8 C7 O3 . . . . 162.(1) ?
C9 C4 C5 C10 . . . . -32.22(18) ?
H9A C9 C4 O3 . . . . -53.(1) ?
H9B C9 C4 O3 . . . . -173.5(4) ?
H9C C9 C4 O3 . . . . 67.7(9) ?
C10 C5 C4 O3 . . . . -156.1(3) ?
H1 N1 C1 O1 . . . . -0.1(10) ?
H1 N1 C2 O2 . . . . -1.(1) ?
C1A N1A C2A O2A . . . . 179.25(12) ?
C1A N1A C2A C3A . . . . -1.29(13) ?
C1A C8A C7A O3A . . . . -73.45(13) ?
C1A C8A C7A C6A . . . . -179.81(14) ?
C1A C8A C7A H7A . . . . 47.5(10) ?
C1A C8A C3A C2A . . . . -3.59(13) ?
C1A C8A C3A C4A . . . . 113.73(15) ?
C1A C8A C3A H3A . . . . -125.1(9) ?
C2A N1A C1A O1A . . . . 177.44(12) ?
C2A N1A C1A C8A . . . . -1.16(13) ?
C2A C3A C4A O3A . . . . 76.97(13) ?
C2A C3A C4A C5A . . . . -177.86(14) ?
C2A C3A C4A C9A . . . . -44.77(16) ?
C2A C3A C8A C7A . . . . -118.89(16) ?
C2A C3A C8A H8A . . . . 119.0(8) ?
C3A C2A N1A H1A . . . . 177.5(9) ?
C3A C4A O3A C7A . . . . 59.07(14) ?
C3A C4A C5A C6A . . . . -73.30(15) ?
C3A C4A C5A C10A . . . . 103.19(15) ?
C3A C4A C9A H9AA . . . . 61.7(10) ?
C3A C4A C9A H9AC . . . . -178.4(4) ?
C3A C4A C9A H9AB . . . . -60.2(9) ?
C3A C8A C1A O1A . . . . -175.54(12) ?
C3A C8A C1A N1A . . . . 3.02(13) ?
C3A C8A C7A O3A . . . . 37.17(18) ?
C3A C8A C7A C6A . . . . -69.19(14) ?
C3A C8A C7A H7A . . . . 158.(1) ?
H3A C3A C2A O2A . . . . -50.6(9) ?
H3A C3A C2A N1A . . . . 130.0(9) ?
H3A C3A C4A O3A . . . . -160.0(10) ?
H3A C3A C4A C5A . . . . -54.8(9) ?
H3A C3A C4A C9A . . . . 78.3(9) ?
H3A C3A C8A C7A . . . . 119.6(9) ?
H3A C3A C8A H8A . . . . -2.(1) ?
C4A O3A C7A C8A . . . . -60.47(15) ?
C4A O3A C7A C6A . . . . 48.83(17) ?
C4A O3A C7A H7A . . . . 177.6(8) ?
C4A C3A C2A O2A . . . . 73.38(15) ?
C4A C3A C2A N1A . . . . -106.05(14) ?
C4A C3A C8A C7A . . . . -1.58(13) ?
C4A C3A C8A H8A . . . . -123.7(8) ?
C4A C5A C6A C7A . . . . 0.39(13) ?
C4A C5A C6A H6A . . . . 173.1(9) ?
C4A C5A C10A H10E . . . . 66.(1) ?
C4A C5A C10A H10F . . . . -53.(1) ?
C4A C5A C10A H10D . . . . -170.6(8) ?
C5A C4A O3A C7A . . . . -48.21(17) ?
C5A C4A C3A C8A . . . . 70.97(14) ?
C5A C4A C9A H9AA . . . . -171.4(5) ?
C5A C4A C9A H9AC . . . . -52.(1) ?
C5A C4A C9A H9AB . . . . 67.(1) ?
C5A C6A C7A O3A . . . . -31.5(2) ?
C5A C6A C7A C8A . . . . 73.19(15) ?
C5A C6A C7A H7A . . . . -157.(1) ?
C6A C7A C8A H8A . . . . 58.2(9) ?
C6A C5A C4A O3A . . . . 30.5(2) ?
C6A C5A C4A C9A . . . . 153.6(3) ?
C6A C5A C10A H10E . . . . -118.0(9) ?
C6A C5A C10A H10F . . . . 123.(1) ?
C6A C5A C10A H10D . . . . 5.(1) ?
H6A C6A C7A O3A . . . . 155.2(10) ?
H6A C6A C7A C8A . . . . -100.1(9) ?
H6A C6A C7A H7A . . . . 30.(1) ?
H6A C6A C5A C10A . . . . -3.2(9) ?
C7A O3A C4A C9A . . . . -175.18(14) ?
C7A C8A C1A O1A . . . . -67.08(14) ?
C7A C8A C1A N1A . . . . 111.48(15) ?
C7A C6A C5A C10A . . . . -175.82(15) ?
H7A C7A C8A H8A . . . . -74.(1) ?
C8A C1A N1A H1A . . . . -180.0(9) ?
C8A C3A C2A O2A . . . . -177.48(13) ?
C8A C3A C2A N1A . . . . 3.08(13) ?
C8A C3A C4A O3A . . . . -34.2(2) ?
C8A C3A C4A C9A . . . . -155.9(3) ?
H8A C8A C1A O1A . . . . 55.8(9) ?
H8A C8A C1A N1A . . . . -125.6(8) ?
H8A C8A C7A O3A . . . . 164.6(10) ?
C9A C4A C5A C10A . . . . -29.87(16) ?
H9AA C9A C4A O3A . . . . -53.6(9) ?
H9AB C9A C4A O3A . . . . -175.6(3) ?
H9AC C9A C4A O3A . . . . 66.2(10) ?
C10A C5A C4A O3A . . . . -153.0(2) ?
H1A N1A C1A O1A . . . . -1.(1) ?
H1A N1A C2A O2A . . . . -2.(1) ?

_cod_database_fobs_code 2108586
